data_2007711
loop_
_publ_author_name
'Emirdag, Mehtap'
'Schimek, George L.'
'Kolis, Joseph W.'

_publ_section_title
;
 KAg~5~S~3~
;
_journal_issue 10
_journal_name_full 'Acta Crystallographica Section C'
_journal_page_first 1376
_journal_page_last 1378
_journal_paper_doi 10.1107/S0108270198003680
_journal_volume 54
_journal_year 1998
_chemical_formula_moiety 'K Ag5 S3'
_chemical_formula_sum 'Ag5 K S3'
_chemical_formula_weight 674.62
_chemical_name_systematic 'Potassium pentasilver trisulfide'
_space_group_IT_number 190
_symmetry_cell_setting hexagonal
_symmetry_space_group_name_Hall 'P -6c -2c'
_symmetry_space_group_name_H-M 'P -6 2 c'
_atom_type_scat_source 'International Tables Vol IV'
_cell_angle_alpha 90
_cell_angle_beta 90
_cell_angle_gamma 120
_cell_formula_units_Z 6
_cell_length_a 13.196(2)
_cell_length_b 13.196(2)
_cell_length_c 7.943(3)
_cell_measurement_reflns_used 25
_cell_measurement_temperature 183
_cell_measurement_theta_max 26.4
_cell_measurement_theta_min 23.6
_cell_volume 1197.8(5)
_computing_cell_refinement 'MSC/AFC Diffractometer Control Software'
_computing_data_collection
;MSC/AFC Diffractometer Control Software (Molecular Structure Corporation,
 1988)
;
_computing_data_reduction 'TEXSAN (Molecular Structure Corporation, 1993)'
_computing_molecular_graphics 'SHELXTL-Plus (Sheldrick, 1991)'
_computing_structure_refinement TEXSAN
_computing_structure_solution 'SHELXS86 (Sheldrick, 1985)'
_diffrn_ambient_temperature 183
_diffrn_measurement_device 'Rigaku AFC-7 diffractometer'
_diffrn_measurement_method \w--2\q
_diffrn_radiation_monochromator graphite
_diffrn_radiation_source 'Rigaku rotating anode'
_diffrn_radiation_type 'Mo K\a'
_diffrn_radiation_wavelength 0.71073
_diffrn_reflns_av_R_equivalents 0.080
_diffrn_reflns_limit_h_max 14
_diffrn_reflns_limit_h_min -17
_diffrn_reflns_limit_k_max 17
_diffrn_reflns_limit_k_min 0
_diffrn_reflns_limit_l_max 10
_diffrn_reflns_limit_l_min 0
_diffrn_reflns_number 3393
_diffrn_reflns_theta_max 28.47
_diffrn_reflns_theta_min 1.75
_diffrn_standards_decay_% -0.85
_diffrn_standards_interval_count 100
_diffrn_standards_number 3
_exptl_absorpt_coefficient_mu 13.247
_exptl_absorpt_correction_T_max 0.12
_exptl_absorpt_correction_T_min 0.05
_exptl_absorpt_correction_type 'empirical via \y scans (Sheldrick, 1991)'
_exptl_crystal_colour dark-red
_exptl_crystal_density_diffrn 5.611
_exptl_crystal_density_meas ?
_exptl_crystal_description needle
_exptl_crystal_F_000 1812
_exptl_crystal_size_max 0.224
_exptl_crystal_size_mid 0.192
_exptl_crystal_size_min 0.160
_refine_diff_density_max 4.1
_refine_diff_density_min -7.6
_refine_ls_extinction_coef '4.6(1) \\times 10^-7^'
_refine_ls_extinction_method 'Zachariasen (1963) type 2 Gaussian isotropic'
_refine_ls_goodness_of_fit_obs 2.71
_refine_ls_hydrogen_treatment none
_refine_ls_matrix_type full
_refine_ls_number_constraints 0
_refine_ls_number_parameters 51
_refine_ls_number_reflns 894
_refine_ls_number_restraints 0
_refine_ls_R_factor_all 0.084
_refine_ls_R_factor_obs 0.062
_refine_ls_shift/esd_max 0.002
_refine_ls_shift/esd_mean 0.000
_refine_ls_structure_factor_coef F
_refine_ls_weighting_details 'w = 1/[\s^2^(F)+0.0005F^2^]'
_refine_ls_weighting_scheme calc
_refine_ls_wR_factor_all 0.069
_refine_ls_wR_factor_obs 0.040
_reflns_number_observed 894
_reflns_number_total 1095
_reflns_observed_criterion 'F > 4\s(F)'
_cod_data_source_file br1202.cif
_cod_data_source_block I
_cod_depositor_comments
;
The following automatic conversions were performed:

'_exptl_crystal_density_meas' value 'not measured' was changed to '?'
- the value is perceived as not measured.

Automatic conversion script
Id: cif_fix_values 3008 2015-01-20 13:52:24Z robertas 

The following automatic conversions were performed:

'_refine_ls_weighting_scheme' value '1/[\s^2^(F)+0.0005F^2^]' was
changed to 'calc'. New tag '_refine_ls_weighting_details' was
created. The value of the new tag was set to 'w =
1/[\s^2^(F)+0.0005F^2^]'.

Automatic conversion script
Id: cif_fix_values 3143 2015-03-26 13:38:13Z robertas 
;
_cod_original_formula_sum 'K Ag5 S3'
_cod_database_code 2007711

loop_
_symmetry_equiv_pos_as_xyz
'  +x, +y, +z'
'  -y, +x-y, +z'
'  -x+y, -x, +z'
'  +x, +y, 1/2-z'
'  -y, +x-y, 1/2-z'
'  -x+y, -x, 1/2-z'
'  +y, +x, -z'
'  x -y, -y, -z'
'  -x, -x+y, -z'
'  +y, +x, 1/2+z'
'  +x-y, -y, 1/2+z'
'  -x, -x+y, 1/2+z'

loop_
_atom_site_aniso_label
_atom_site_aniso_U_11
_atom_site_aniso_U_22
_atom_site_aniso_U_33
_atom_site_aniso_U_12
_atom_site_aniso_U_13
_atom_site_aniso_U_23
_atom_site_aniso_type_symbol
Ag1 0.0150(10) 0.0240(10) 0.023(2) 0.0040(10) 0.0000 0.0000 Ag
Ag2 0.0230(10) 0.0220(10) 0.0160(10) 0.0090(10) -0.0030(10) -0.0070(10) Ag
Ag3 0.0220(10) 0.0220(10) 0.0130(10) 0.0120(10) -0.0030(10) 0.0030(10) Ag
Ag4 0.0210(10) 0.0170(10) 0.0200(10) 0.0060(10) 0.0000 0.0000 Ag
K1 0.014(2) 0.014(2) 0.019(4) 0.007(2) 0.0000 0.0000 K
K2 0.0160(10) 0.0160(10) 0.015(2) 0.0080(10) 0.0000 0.0000 K
S1 0.009(2) 0.013(2) 0.016(3) 0.003(2) 0.0000 0.0000 S
S2 0.014(2) 0.016(2) 0.009(3) 0.010(2) 0.0000 0.0000 S
S3 0.020(2) 0.007(2) 0.007(2) 0.004(2) 0.0000 0.0000 S

loop_
_atom_site_label
_atom_site_fract_x
_atom_site_fract_y
_atom_site_fract_z
_atom_site_U_iso_or_equiv
_atom_site_thermal_displace_type
_atom_site_calc_flag
_atom_site_refinement_flags
Ag1 0.63380(10) 0.63120(10) 0.7500 0.0230(10) Uani d .
Ag2 0.81590(10) 0.66560(10) 1.0014(2) 0.0210(10) Uani d .
Ag3 0.46510(10) 0.46510(10) 0 0.0190(10) Uani d .
Ag4 -0.00410(10) 0.70340(10) 0.7500 0.0210(10) Uani d .
K1 1 1 0 0.016(2) Uani d .
K2 0.6667 0.3333 0.0018(10) 0.0160(10) Uani d .
S1 0.7838(4) 0.8634(4) 0.7500 0.014(2) Uani d .
S2 0.4150(4) 0.5329(4) 0.7500 0.012(2) Uani d .
S3 0.7783(4) 0.5509(3) 0.7500 0.013(2) Uani d .

loop_
_geom_angle_atom_site_label_1
_geom_angle_atom_site_label_2
_geom_angle_atom_site_label_3
_geom_angle_site_symmetry_1
_geom_angle_site_symmetry_3
_geom_angle
_geom_angle_publ_flag
S1 Ag1 S2 . . 126.2(2) yes
S1 Ag1 S3 . . 101.1(2) yes
S2 Ag1 S3 . . 132.7(2) yes
S3 Ag2 S1 . 7_557 177.2(2) yes
S2 Ag3 S2 1_554 7_556 174.4(2) yes
S1 Ag4 S2 2_665 3_565 109.8(2) yes
S1 Ag4 S3 2_665 1_455 142.8(2) yes
S2 Ag4 S3 3_565 1_455 107.4(2) yes
S1 K1 S1 2_764 3_674 85.4(1)x6 no
S1 K1 S1 3_674 8_676 86.4(1)x3 no
S1 K1 S1 2_764 7_556 104.6(2)x3 no
S1 K1 S1 3_674 7_556 166.5(1)x3 no
S2 K2 S2 8_666 9_656 85.5(2)x3 no
S2 K2 S3 9_656 2_654 99.7(1)x3 no
S2 K2 S3 9_656 1_554 173.1(1)x3 no
S3 K2 S3 2_654 3_664 84.9(2)x3 no
S2 K2 S3 8_666 1_554 90.4(1)x3 no
Ag1 S1 Ag2 . 7_557 72.0(1)x2 yes
Ag2 S1 Ag2 7_557 10_554 110.9(2) yes
Ag1 S1 Ag4 . 3_565 120.2(2) yes
Ag2 S1 Ag4 10_554 3_565 75.2(2)x2 yes
Ag1 S2 Ag3 . 1_556 74.5(1)x2 yes
Ag3 S2 Ag3 1_556 4_555 111.5(2) yes
Ag1 S2 Ag4 . 2_665 116.2(2) yes
Ag3 S2 Ag4 4_555 2_665 70.9(1)x2 yes
Ag1 S3 Ag2 . . 72.9(1)x2 yes
Ag2 S3 Ag2 . 4_556 112.4(2) yes
Ag1 S3 Ag4 . 1_655 116.3(2) yes
Ag2 S3 Ag4 . 1_655 72.9(1)x2 yes

loop_
_geom_bond_atom_site_label_1
_geom_bond_atom_site_label_2
_geom_bond_site_symmetry_1
_geom_bond_site_symmetry_2
_geom_bond_distance
_geom_bond_publ_flag
Ag1 Ag2 . . 2.980(2)x2 no
Ag1 Ag2 . 7_557 2.999(2)x2 no
Ag1 Ag3 . 1_556 2.971(2)x2 no
Ag2 Ag4 . 9_657 3.000(2) no
Ag2 Ag4 . 1_655 2.948(2) no
Ag3 Ag4 . 2_664 3.001(2)x2 no
Ag1 S1 . . 2.691(4) yes
Ag1 S2 . . 2.505(5) yes
Ag1 S3 . . 2.604(6) yes
Ag2 S1 . 7_557 2.397(3) yes
Ag2 S3 . . 2.403(3) yes
Ag3 S2 . 1_554 2.402(3)x2 yes
Ag4 S1 . 2_665 2.516(4) yes
Ag4 S2 . 3_565 2.747(2) yes
Ag4 S3 . 1_455 2.552(4) yes
K1 S1 . 1_554 3.192(3)x6 yes
K2 S2 . 7_556 3.173(7)x3 yes
K2 S3 . 1_554 3.191(5)x3 yes
